data_4324496
loop_
_publ_author_name
'Qun Zhao'
'Jianwei Wang'
'Jason L. Freeman'
'Makeba Murphy-Jolly'
'Ashley M. Wright'
'Debra J. Scardino'
'Nathan I. Hammer'
'Christopher M. Lawson'
'Gary M. Gray'

_publ_section_title
;
 Syntheses, and Optical, Fluorescence, and Nonlinear Optical
 Characterization of Phosphine-Substituted Terthiophenes
;
_journal_name_full 'Inorganic Chemistry'
_journal_page_first 2015
_journal_page_last 2027
_journal_paper_doi 10.1021/ic101624y
_journal_volume 50
_journal_year 2011
_chemical_formula_sum 'C36 H26 O3 P2 S3'
_chemical_formula_weight 664.69
_chemical_name_systematic
; 
 ? 
;
_space_group_IT_number 15
_symmetry_cell_setting monoclinic
_symmetry_space_group_name_Hall '-C 2yc'
_symmetry_space_group_name_H-M 'C 1 2/c 1'
_atom_sites_solution_hydrogens geom
_atom_sites_solution_primary direct
_atom_sites_solution_secondary difmap
_audit_creation_method SHELXL-97
_cell_angle_alpha 90.00
_cell_angle_beta 103.74(3)
_cell_angle_gamma 90.00
_cell_formula_units_Z 4
_cell_length_a 18.327(4)
_cell_length_b 9.6335(19)
_cell_length_c 18.711(4)
_cell_measurement_temperature 293(2)
_cell_volume 3209.0(12)
_computing_cell_refinement 'Bruker XSCANS'
_computing_data_collection 'Bruker XSCANS'
_computing_data_reduction 'Bruker SHELXTL'
_computing_molecular_graphics 'Bruker SHELXTL'
_computing_publication_material 'Bruker SHELXTL'
_computing_structure_refinement 'SHELXL-97 (Sheldrick, 1997)'
_computing_structure_solution 'SHELXS-97 (Sheldrick, 1990)'
_diffrn_ambient_temperature 293(2)
_diffrn_measured_fraction_theta_full 1.000
_diffrn_measured_fraction_theta_max 1.000
_diffrn_measurement_device_type 'Bruker P4'
_diffrn_measurement_method '\w scans'
_diffrn_radiation_monochromator graphite
_diffrn_radiation_source 'fine-focus sealed tube'
_diffrn_radiation_type MoK\a
_diffrn_radiation_wavelength 0.71073
_diffrn_reflns_av_R_equivalents 0.0511
_diffrn_reflns_av_sigmaI/netI 0.0421
_diffrn_reflns_limit_h_max 19
_diffrn_reflns_limit_h_min -10
_diffrn_reflns_limit_k_max 9
_diffrn_reflns_limit_k_min -10
_diffrn_reflns_limit_l_max 19
_diffrn_reflns_limit_l_min -20
_diffrn_reflns_number 4840
_diffrn_reflns_theta_full 22.48
_diffrn_reflns_theta_max 22.48
_diffrn_reflns_theta_min 2.24
_exptl_absorpt_coefficient_mu 0.367
_exptl_absorpt_correction_type none
_exptl_crystal_density_diffrn 1.376
_exptl_crystal_F_000 1376
_exptl_crystal_size_max 0.7
_exptl_crystal_size_mid 0.5
_exptl_crystal_size_min 0.3
_refine_diff_density_max 1.034
_refine_diff_density_min -0.456
_refine_diff_density_rms 0.127
_refine_ls_extinction_method none
_refine_ls_goodness_of_fit_ref 1.130
_refine_ls_hydrogen_treatment mixed
_refine_ls_matrix_type full
_refine_ls_number_parameters 230
_refine_ls_number_reflns 2093
_refine_ls_number_restraints 0
_refine_ls_restrained_S_all 1.130
_refine_ls_R_factor_all 0.1091
_refine_ls_R_factor_gt 0.0875
_refine_ls_shift/su_max 0.020
_refine_ls_shift/su_mean 0.002
_refine_ls_structure_factor_coef Fsqd
_refine_ls_weighting_details 'calc w=1/[\s^2^(Fo^2^)+(0.1242P)^2^+10.4146P] where P=(Fo^2^+2Fc^2^)/3'
_refine_ls_weighting_scheme calc
_refine_ls_wR_factor_gt 0.2149
_refine_ls_wR_factor_ref 0.2364
_reflns_number_gt 1579
_reflns_number_total 2093
_reflns_threshold_expression >2sigma(I)
_cod_data_source_file ic101624y_si_001.cif
_cod_data_source_block zhao399
_cod_original_cell_volume 3208.9(11)
_cod_database_code 4324496

loop_
_symmetry_equiv_pos_as_xyz
'x, y, z'
'-x, y, -z+1/2'
'x+1/2, y+1/2, z'
'-x+1/2, y+1/2, -z+1/2'
'-x, -y, -z'
'x, -y, z-1/2'
'-x+1/2, -y+1/2, -z'
'x+1/2, -y+1/2, z-1/2'

loop_
_atom_site_label
_atom_site_type_symbol
_atom_site_fract_x
_atom_site_fract_y
_atom_site_fract_z
_atom_site_U_iso_or_equiv
_atom_site_adp_type
_atom_site_occupancy
_atom_site_symmetry_multiplicity
_atom_site_calc_flag
_atom_site_refinement_flags
C1 C 0.0994(3) 0.8811(7) 0.6804(3) 0.0615(17) Uani 1 1 d .
C2 C 0.0906(4) 0.7751(9) 0.7213(4) 0.083(2) Uani 1 1 d .
H2 H 0.1029 0.7770 0.7724 0.100 Uiso 1 1 calc R
C3 C 0.0606(4) 0.6582(8) 0.6798(5) 0.090(2) Uani 1 1 d .
H3 H 0.0512 0.5740 0.7002 0.108 Uiso 1 1 calc R
C4 C 0.0469(3) 0.6825(7) 0.6067(4) 0.072(2) Uani 1 1 d .
C5 C 0.0329(7) 0.5563(17) 0.5704(9) 0.061(4) Uani 0.50 1 d P
C6 C -0.0106(7) 0.3881(13) 0.4687(8) 0.040(3) Uani 0.50 1 d P
C7 C 0.0208(7) 0.3315(16) 0.5361(7) 0.060(3) Uani 0.50 1 d P
C8 C 0.0444(7) 0.4240(15) 0.5905(7) 0.066(3) Uani 0.50 1 d P
C9 C 0.2194(3) 1.0673(6) 0.6709(3) 0.0544(15) Uani 1 1 d .
C10 C 0.2718(3) 0.9623(7) 0.6802(3) 0.0647(17) Uani 1 1 d .
H10 H 0.2659 0.8843 0.7076 0.078 Uiso 1 1 calc R
C11 C 0.3331(4) 0.9716(9) 0.6491(4) 0.082(2) Uani 1 1 d .
H11 H 0.3687 0.9009 0.6561 0.098 Uiso 1 1 calc R
C12 C 0.3408(4) 1.0857(10) 0.6081(4) 0.090(3) Uani 1 1 d .
H12 H 0.3818 1.0920 0.5870 0.108 Uiso 1 1 calc R
C13 C 0.2893(4) 1.1904(9) 0.5977(4) 0.088(2) Uani 1 1 d .
H13 H 0.2953 1.2675 0.5697 0.105 Uiso 1 1 calc R
C14 C 0.2283(4) 1.1818(7) 0.6287(4) 0.0704(18) Uani 1 1 d .
H14 H 0.1930 1.2530 0.6214 0.085 Uiso 1 1 calc R
C15 C 0.1649(3) 1.0568(6) 0.8051(3) 0.0581(15) Uani 1 1 d .
C16 C 0.1077(4) 1.0516(9) 0.8422(4) 0.089(2) Uani 1 1 d .
H16 H 0.0581 1.0406 0.8163 0.106 Uiso 1 1 calc R
C17 C 0.1249(5) 1.0627(10) 0.9176(4) 0.102(3) Uani 1 1 d .
H17 H 0.0866 1.0600 0.9424 0.122 Uiso 1 1 calc R
C18 C 0.1977(4) 1.0776(8) 0.9566(4) 0.081(2) Uani 1 1 d .
H18 H 0.2089 1.0853 1.0076 0.098 Uiso 1 1 calc R
C19 C 0.2535(4) 1.0811(7) 0.9202(4) 0.077(2) Uani 1 1 d .
H19 H 0.3030 1.0909 0.9467 0.093 Uiso 1 1 calc R
C20 C 0.2380(3) 1.0704(6) 0.8442(4) 0.0636(17) Uani 1 1 d .
H20 H 0.2768 1.0725 0.8199 0.076 Uiso 1 1 calc R
H1O2 H 0.474(5) 0.213(10) 0.274(5) 0.03(2) Uiso 0.50 1 d P
H2O2 H 0.471(8) 0.187(16) 0.223(9) 0.05(4) Uiso 0.50 1 d P
O1 O 0.0822(2) 1.1676(5) 0.6775(2) 0.0764(13) Uani 1 1 d .
O2 O 0.5000 0.1493(10) 0.2500 0.096(3) Uani 1 2 d S
P1 P 0.13680(8) 1.05800(17) 0.70633(9) 0.0584(6) Uani 1 1 d .
S1 S 0.07166(11) 0.84668(18) 0.59048(9) 0.0769(7) Uani 1 1 d .
S2 S -0.00939(18) 0.5684(4) 0.4750(2) 0.0550(9) Uani 0.50 1 d P

loop_
_atom_site_aniso_label
_atom_site_aniso_U_11
_atom_site_aniso_U_22
_atom_site_aniso_U_33
_atom_site_aniso_U_23
_atom_site_aniso_U_13
_atom_site_aniso_U_12
C1 0.038(3) 0.097(5) 0.051(3) 0.018(3) 0.015(3) -0.004(3)
C2 0.072(4) 0.107(6) 0.066(4) 0.026(4) 0.005(3) -0.021(4)
C3 0.082(5) 0.068(5) 0.117(7) 0.038(5) 0.014(5) -0.019(4)
C4 0.054(4) 0.064(4) 0.108(6) -0.018(4) 0.040(4) -0.012(3)
C5 0.039(7) 0.085(13) 0.061(10) -0.020(9) 0.016(7) -0.006(7)
C6 0.032(7) 0.038(8) 0.050(9) -0.005(7) 0.012(6) -0.012(5)
C7 0.061(8) 0.063(10) 0.049(8) -0.003(7) -0.004(6) -0.012(7)
C8 0.071(8) 0.066(9) 0.061(9) 0.021(7) 0.015(7) -0.004(7)
C9 0.053(3) 0.055(4) 0.058(4) -0.016(3) 0.021(3) -0.008(3)
C10 0.056(4) 0.066(4) 0.078(4) -0.015(3) 0.028(3) 0.001(3)
C11 0.058(4) 0.097(6) 0.096(5) -0.027(5) 0.029(4) 0.004(4)
C12 0.063(5) 0.126(7) 0.094(6) -0.032(5) 0.042(4) -0.034(5)
C13 0.084(5) 0.097(6) 0.085(5) 0.001(4) 0.029(4) -0.027(5)
C14 0.070(4) 0.067(4) 0.077(4) -0.014(3) 0.024(3) -0.009(3)
C15 0.050(3) 0.065(4) 0.061(4) -0.017(3) 0.019(3) 0.001(3)
C16 0.057(4) 0.143(8) 0.069(5) -0.020(4) 0.020(3) 0.010(4)
C17 0.082(5) 0.155(8) 0.078(5) -0.018(5) 0.038(4) 0.022(5)
C18 0.090(5) 0.098(6) 0.058(4) -0.017(4) 0.020(4) 0.007(4)
C19 0.073(5) 0.080(5) 0.072(5) -0.008(4) 0.003(4) -0.011(4)
C20 0.057(4) 0.062(4) 0.074(4) -0.009(3) 0.019(3) -0.007(3)
O1 0.071(3) 0.084(3) 0.079(3) -0.009(2) 0.027(2) 0.019(2)
O2 0.091(8) 0.059(6) 0.155(11) 0.000 0.064(9) 0.000
P1 0.0477(10) 0.0701(11) 0.0615(11) -0.0186(8) 0.0208(7) 0.0005(8)
S1 0.1120(15) 0.0683(12) 0.0552(11) -0.0034(8) 0.0297(10) -0.0292(10)
S2 0.0585(19) 0.044(2) 0.064(3) -0.0038(19) 0.0182(18) -0.0036(16)

loop_
_atom_type_symbol
_atom_type_description
_atom_type_scat_dispersion_real
_atom_type_scat_dispersion_imag
_atom_type_scat_source
C C 0.0033 0.0016 'International Tables Vol C Tables 4.2.6.8 and 6.1.1.4'
H H 0.0000 0.0000 'International Tables Vol C Tables 4.2.6.8 and 6.1.1.4'
O O 0.0106 0.0060 'International Tables Vol C Tables 4.2.6.8 and 6.1.1.4'
P P 0.1023 0.0942 'International Tables Vol C Tables 4.2.6.8 and 6.1.1.4'
S S 0.1246 0.1234 'International Tables Vol C Tables 4.2.6.8 and 6.1.1.4'

loop_
_geom_angle_atom_site_label_1
_geom_angle_atom_site_label_2
_geom_angle_atom_site_label_3
_geom_angle
_geom_angle_site_symmetry_1
_geom_angle_site_symmetry_3
C2 C1 S1 112.5(6) . .
C2 C1 P1 130.7(5) . .
S1 C1 P1 116.8(3) . .
C1 C2 C3 112.9(7) . .
C1 C2 H2 123.5 . .
C3 C2 H2 123.5 . .
C4 C3 C2 112.0(6) . .
C4 C3 H3 124.0 . .
C2 C3 H3 124.0 . .
C3 C4 C5 108.2(10) . .
C3 C4 C6 140.7(8) . 5_566
C5 C4 C6 35.7(7) . 5_566
C3 C4 S1 110.5(5) . .
C5 C4 S1 139.2(9) . .
C6 C4 S1 108.6(7) 5_566 .
C6 C5 C8 142.4(18) 5_566 .
C6 C5 C4 82.8(17) 5_566 .
C8 C5 C4 134.6(15) . .
C6 C5 S2 90.1(14) 5_566 5_566
C8 C5 S2 52.3(8) . 5_566
C4 C5 S2 172.2(15) . 5_566
C6 C5 S2 32.4(11) 5_566 .
C8 C5 S2 110.4(11) . .
C4 C5 S2 114.9(12) . .
S2 C5 S2 58.4(6) 5_566 .
C5 C6 S2 121.2(17) 5_566 5_566
C5 C6 C7 167(2) 5_566 .
S2 C6 C7 46.0(8) 5_566 .
C5 C6 C4 61.5(13) 5_566 5_566
S2 C6 C4 172.6(10) 5_566 5_566
C7 C6 C4 130.8(12) . 5_566
C5 C6 S2 58.0(12) 5_566 .
S2 C6 S2 64.1(7) 5_566 .
C7 C6 S2 109.8(12) . .
C4 C6 S2 119.4(10) 5_566 .
S2 C7 C8 62.0(11) 5_566 .
S2 C7 C6 53.3(9) 5_566 .
C8 C7 C6 115.0(15) . .
S2 C8 C5 69.8(9) 5_566 .
S2 C8 C7 45.2(8) 5_566 .
C5 C8 C7 114.8(13) . .
C10 C9 C14 118.9(6) . .
C10 C9 P1 122.8(5) . .
C14 C9 P1 118.2(5) . .
C9 C10 C11 120.7(7) . .
C9 C10 H10 119.7 . .
C11 C10 H10 119.7 . .
C12 C11 C10 119.2(7) . .
C12 C11 H11 120.4 . .
C10 C11 H11 120.4 . .
C13 C12 C11 121.1(7) . .
C13 C12 H12 119.5 . .
C11 C12 H12 119.5 . .
C12 C13 C14 119.8(7) . .
C12 C13 H13 120.1 . .
C14 C13 H13 120.1 . .
C13 C14 C9 120.2(7) . .
C13 C14 H14 119.9 . .
C9 C14 H14 119.9 . .
C20 C15 C16 119.6(6) . .
C20 C15 P1 123.6(5) . .
C16 C15 P1 116.7(5) . .
C17 C16 C15 119.6(6) . .
C17 C16 H16 120.2 . .
C15 C16 H16 120.2 . .
C18 C17 C16 120.8(7) . .
C18 C17 H17 119.6 . .
C16 C17 H17 119.6 . .
C19 C18 C17 119.4(7) . .
C19 C18 H18 120.3 . .
C17 C18 H18 120.3 . .
C18 C19 C20 121.2(6) . .
C18 C19 H19 119.4 . .
C20 C19 H19 119.4 . .
C15 C20 C19 119.4(6) . .
C15 C20 H20 120.3 . .
C19 C20 H20 120.3 . .
H1O2 O2 H2O2 70(10) . .
O1 P1 C9 113.0(3) . .
O1 P1 C15 112.8(3) . .
C9 P1 C15 108.6(3) . .
O1 P1 C1 112.8(3) . .
C9 P1 C1 103.9(3) . .
C15 P1 C1 105.1(3) . .
C1 S1 C4 92.0(4) . .
C7 S2 C6 80.7(10) 5_566 5_566
C7 S2 C8 72.8(10) 5_566 5_566
C6 S2 C8 152.7(10) 5_566 5_566
C7 S2 C5 130.4(12) 5_566 5_566
C6 S2 C5 146.9(9) 5_566 5_566
C8 S2 C5 57.9(9) 5_566 5_566
C7 S2 S2 156.9(9) 5_566 5_566
C6 S2 S2 77.3(7) 5_566 5_566
C8 S2 S2 127.7(8) 5_566 5_566
C5 S2 S2 70.1(8) 5_566 5_566
C7 S2 C6 162.0(10) 5_566 .
C6 S2 C6 115.9(7) 5_566 .
C8 S2 C6 89.8(9) 5_566 .
C5 S2 C6 31.9(6) 5_566 .
S2 S2 C6 38.6(5) 5_566 .
C7 S2 C5 107.0(9) 5_566 .
C6 S2 C5 26.4(8) 5_566 .
C8 S2 C5 175.0(8) 5_566 .
C5 S2 C5 121.6(6) 5_566 .
S2 S2 C5 51.5(6) 5_566 .
C6 S2 C5 89.9(6) . .

loop_
_geom_bond_atom_site_label_1
_geom_bond_atom_site_label_2
_geom_bond_distance
_geom_bond_site_symmetry_2
C1 C2 1.309(9) .
C1 S1 1.671(6) .
C1 P1 1.857(7) .
C2 C3 1.403(11) .
C2 H2 0.9300 .
C3 C4 1.350(10) .
C3 H3 0.9300 .
C4 C5 1.387(15) .
C4 C6 1.566(16) 5_566
C4 S1 1.692(7) .
C5 C6 0.920(15) 5_566
C5 C8 1.33(2) .
C5 S2 1.476(15) 5_566
C5 S2 1.773(16) .
C6 C5 0.920(15) 5_566
C6 S2 1.112(14) 5_566
C6 C7 1.370(19) .
C6 C4 1.566(16) 5_566
C6 S2 1.740(12) .
C7 S2 0.999(15) 5_566
C7 C8 1.345(19) .
C8 S2 1.244(14) 5_566
C9 C10 1.376(8) .
C9 C14 1.388(9) .
C9 P1 1.793(6) .
C10 C11 1.386(9) .
C10 H10 0.9300 .
C11 C12 1.366(11) .
C11 H11 0.9300 .
C12 C13 1.364(11) .
C12 H12 0.9300 .
C13 C14 1.379(10) .
C13 H13 0.9300 .
C14 H14 0.9300 .
C15 C20 1.372(9) .
C15 C16 1.390(9) .
C15 P1 1.796(6) .
C16 C17 1.374(10) .
C16 H16 0.9300 .
C17 C18 1.368(10) .
C17 H17 0.9300 .
C18 C19 1.358(10) .
C18 H18 0.9300 .
C19 C20 1.386(9) .
C19 H19 0.9300 .
C20 H20 0.9300 .
O1 P1 1.467(5) .
O2 H1O2 0.96(10) .
O2 H2O2 0.73(12) .
S2 C7 0.999(15) 5_566
S2 C6 1.112(14) 5_566
S2 C8 1.244(14) 5_566
S2 C5 1.476(15) 5_566
S2 S2 1.605(8) 5_566

loop_
_geom_torsion_atom_site_label_1
_geom_torsion_atom_site_label_2
_geom_torsion_atom_site_label_3
_geom_torsion_atom_site_label_4
_geom_torsion
_geom_torsion_site_symmetry_1
_geom_torsion_site_symmetry_4
S1 C1 C2 C3 0.5(8) . .
P1 C1 C2 C3 -179.6(5) . .
C1 C2 C3 C4 -0.6(10) . .
C2 C3 C4 C5 167.5(8) . .
C2 C3 C4 C6 -174.1(9) . 5_566
C2 C3 C4 S1 0.5(8) . .
C3 C4 C5 C6 159.9(11) . 5_566
S1 C4 C5 C6 -38.9(17) . 5_566
C3 C4 C5 C8 -15.9(17) . .
C6 C4 C5 C8 -176(2) 5_566 .
S1 C4 C5 C8 145.3(13) . .
C3 C4 C5 S2 135(9) . 5_566
C6 C4 C5 S2 -25(8) 5_566 5_566
S1 C4 C5 S2 -64(9) . 5_566
C3 C4 C5 S2 164.6(7) . .
C6 C4 C5 S2 4.7(7) 5_566 .
S1 C4 C5 S2 -34.2(15) . .
C5 C6 C7 S2 -13(7) 5_566 5_566
C4 C6 C7 S2 -171.0(13) 5_566 5_566
S2 C6 C7 S2 6.9(8) . 5_566
C5 C6 C7 C8 -19(7) 5_566 .
S2 C6 C7 C8 -6.6(9) 5_566 .
C4 C6 C7 C8 -177.6(11) 5_566 .
S2 C6 C7 C8 0.3(14) . .
C6 C5 C8 S2 2(3) 5_566 5_566
C4 C5 C8 S2 175.2(15) . 5_566
S2 C5 C8 S2 -5.3(8) . 5_566
C6 C5 C8 C7 6(3) 5_566 .
C4 C5 C8 C7 179.2(13) . .
S2 C5 C8 C7 4.0(9) 5_566 .
S2 C5 C8 C7 -1.3(15) . .
C6 C7 C8 S2 6.0(8) . 5_566
S2 C7 C8 C5 -5.3(12) 5_566 .
C6 C7 C8 C5 0.7(17) . .
C14 C9 C10 C11 1.2(9) . .
P1 C9 C10 C11 177.2(5) . .
C9 C10 C11 C12 -0.8(10) . .
C10 C11 C12 C13 0.3(11) . .
C11 C12 C13 C14 -0.1(11) . .
C12 C13 C14 C9 0.4(10) . .
C10 C9 C14 C13 -0.9(9) . .
P1 C9 C14 C13 -177.2(5) . .
C20 C15 C16 C17 1.2(11) . .
P1 C15 C16 C17 -174.3(7) . .
C15 C16 C17 C18 -0.6(13) . .
C16 C17 C18 C19 -0.1(13) . .
C17 C18 C19 C20 0.3(12) . .
C16 C15 C20 C19 -1.0(9) . .
P1 C15 C20 C19 174.1(5) . .
C18 C19 C20 C15 0.3(10) . .
C10 C9 P1 O1 -168.4(5) . .
C14 C9 P1 O1 7.7(6) . .
C10 C9 P1 C15 65.7(5) . .
C14 C9 P1 C15 -118.3(5) . .
C10 C9 P1 C1 -45.8(6) . .
C14 C9 P1 C1 130.2(5) . .
C20 C15 P1 O1 -122.1(5) . .
C16 C15 P1 O1 53.2(6) . .
C20 C15 P1 C9 4.0(6) . .
C16 C15 P1 C9 179.2(5) . .
C20 C15 P1 C1 114.7(5) . .
C16 C15 P1 C1 -70.1(6) . .
C2 C1 P1 O1 -120.6(7) . .
S1 C1 P1 O1 59.3(4) . .
C2 C1 P1 C9 116.7(7) . .
S1 C1 P1 C9 -63.4(4) . .
C2 C1 P1 C15 2.6(7) . .
S1 C1 P1 C15 -177.4(3) . .
C2 C1 S1 C4 -0.2(6) . .
P1 C1 S1 C4 179.9(4) . .
C3 C4 S1 C1 -0.2(6) . .
C5 C4 S1 C1 -161.1(12) . .
C6 C4 S1 C1 176.2(6) 5_566 .
C5 C6 S2 C7 13(3) 5_566 5_566
S2 C6 S2 C7 -156(3) 5_566 5_566
C7 C6 S2 C7 -162(2) . 5_566
C4 C6 S2 C7 16(3) 5_566 5_566
C5 C6 S2 C6 169.3(16) 5_566 5_566
S2 C6 S2 C6 0.000(2) 5_566 5_566
C7 C6 S2 C6 -5.5(7) . 5_566
C4 C6 S2 C6 172.6(11) 5_566 5_566
C5 C6 S2 C8 -1.1(13) 5_566 5_566
S2 C6 S2 C8 -170.4(8) 5_566 5_566
C7 C6 S2 C8 -175.9(10) . 5_566
C4 C6 S2 C8 2.3(9) 5_566 5_566
S2 C6 S2 C5 -169.3(16) 5_566 5_566
C7 C6 S2 C5 -174.8(18) . 5_566
C4 C6 S2 C5 3.3(9) 5_566 5_566
C5 C6 S2 S2 169.3(16) 5_566 5_566
C7 C6 S2 S2 -5.5(7) . 5_566
C4 C6 S2 S2 172.6(11) 5_566 5_566
C5 C6 S2 C5 174.0(9) 5_566 .
S2 C6 S2 C5 4.7(7) 5_566 .
C7 C6 S2 C5 -0.8(10) . .
C4 C6 S2 C5 177.3(7) 5_566 .
C6 C5 S2 C7 3.5(19) 5_566 5_566
C8 C5 S2 C7 175.2(12) . 5_566
C4 C5 S2 C7 -5.2(12) . 5_566
S2 C5 S2 C7 170.3(9) 5_566 5_566
C8 C5 S2 C6 172(2) . 5_566
C4 C5 S2 C6 -8.7(13) . 5_566
S2 C5 S2 C6 166.8(19) 5_566 5_566
C6 C5 S2 C8 -84(10) 5_566 5_566
C8 C5 S2 C8 88(10) . 5_566
C4 C5 S2 C8 -93(10) . 5_566
S2 C5 S2 C8 83(10) 5_566 5_566
C6 C5 S2 C5 -166.8(19) 5_566 5_566
C8 C5 S2 C5 4.9(8) . 5_566
C4 C5 S2 C5 -175.5(11) . 5_566
S2 C5 S2 C5 0.000(1) 5_566 5_566
C6 C5 S2 S2 -166.8(19) 5_566 5_566
C8 C5 S2 S2 4.9(8) . 5_566
C4 C5 S2 S2 -175.5(11) . 5_566
C6 C5 S2 C6 -170.5(14) 5_566 .
C8 C5 S2 C6 1.2(11) . .
C4 C5 S2 C6 -179.2(8) . .
S2 C5 S2 C6 -3.7(5) 5_566 .
